data_7062325
loop_
_publ_author_name
'Vos\'ahlo, Petr'
'\<St\<epni\<cka, Petr'

_publ_section_title
;
 Assessing the role of substituents in ferrocene acylphosphines and their
 impact on gold-catalysed reactions
;
_journal_issue 9
_journal_name_full 'New Journal of Chemistry'
_journal_page_first 4510
_journal_page_last 4520
_journal_paper_doi 10.1039/D3NJ00201B
_journal_volume 47
_journal_year 2023
_chemical_formula_moiety 'C31 H39 Fe O P Se'
_chemical_formula_sum 'C31 H39 Fe O P Se'
_chemical_formula_weight 593.40
_space_group_crystal_system monoclinic
_space_group_IT_number 14
_space_group_name_Hall '-P 2ybc'
_space_group_name_H-M_alt 'P 1 21/c 1'
_atom_sites_solution_hydrogens geom
_atom_sites_solution_primary direct
_atom_sites_solution_secondary difmap
_audit_creation_method SHELXL-2014/7
_audit_update_record
;
2023-01-10 deposited with the CCDC.	2023-02-03 downloaded from the CCDC.
;
_cell_angle_alpha 90
_cell_angle_beta 98.6770(10)
_cell_angle_gamma 90
_cell_formula_units_Z 4
_cell_length_a 13.6384(3)
_cell_length_b 11.0185(3)
_cell_length_c 17.3274(4)
_cell_measurement_reflns_used 9534
_cell_measurement_temperature 120(2)
_cell_measurement_theta_max 27.46
_cell_measurement_theta_min 2.20
_cell_volume 2574.07(11)
_computing_cell_refinement 'SAINT V8.40A (Bruker Nano, Inc., 2019)'
_computing_data_collection 'Bruker Instrument Service vV6.2.12'
_computing_data_reduction 'SAINT V8.40A (Bruker Nano, Inc., 2019)'
_computing_molecular_graphics 'PLATON (Spek, 2017)'
_computing_publication_material 'PLATON (Spek, 2017)'
_computing_structure_refinement 'SHELXL-2014/7 (Sheldrick, 2014)'
_computing_structure_solution 'SHELXT 2014/5 (Sheldrick, 2014)'
_diffrn_ambient_temperature 120(2)
_diffrn_measured_fraction_theta_full 0.999
_diffrn_measured_fraction_theta_max 0.996
_diffrn_measurement_device_type 'Bruker D8 VENTURE Kappa Duo PHOTON 1000 CMOS'
_diffrn_measurement_method '\f and \w scans'
_diffrn_radiation_monochromator 'Quazar Mo multilayer optic'
_diffrn_radiation_source 'I\mS micro-focus sealed tube'
_diffrn_radiation_type MoK\a
_diffrn_radiation_wavelength 0.71073
_diffrn_reflns_av_R_equivalents 0.0198
_diffrn_reflns_av_unetI/netI 0.0120
_diffrn_reflns_Laue_measured_fraction_full 0.999
_diffrn_reflns_Laue_measured_fraction_max 0.996
_diffrn_reflns_limit_h_max 17
_diffrn_reflns_limit_h_min -17
_diffrn_reflns_limit_k_max 14
_diffrn_reflns_limit_k_min -14
_diffrn_reflns_limit_l_max 22
_diffrn_reflns_limit_l_min -22
_diffrn_reflns_number 38493
_diffrn_reflns_point_group_measured_fraction_full 0.999
_diffrn_reflns_point_group_measured_fraction_max 0.996
_diffrn_reflns_theta_full 25.242
_diffrn_reflns_theta_max 27.488
_diffrn_reflns_theta_min 2.198
_exptl_absorpt_coefficient_mu 2.086
_exptl_absorpt_correction_T_max 0.76
_exptl_absorpt_correction_T_min 0.67
_exptl_absorpt_correction_type multi-scan
_exptl_absorpt_process_details 'SADABS-2016/2 - Bruker AXS'
_exptl_crystal_colour red
_exptl_crystal_density_diffrn 1.531
_exptl_crystal_description prism
_exptl_crystal_F_000 1232
_exptl_crystal_size_max 0.19
_exptl_crystal_size_mid 0.18
_exptl_crystal_size_min 0.14
_refine_diff_density_max 0.751
_refine_diff_density_min -0.398
_refine_diff_density_rms 0.055
_refine_ls_extinction_method none
_refine_ls_goodness_of_fit_ref 1.156
_refine_ls_hydrogen_treatment constr
_refine_ls_matrix_type full
_refine_ls_number_parameters 335
_refine_ls_number_reflns 5888
_refine_ls_number_restraints 6
_refine_ls_restrained_S_all 1.156
_refine_ls_R_factor_all 0.0274
_refine_ls_R_factor_gt 0.0262
_refine_ls_shift/su_max 0.001
_refine_ls_shift/su_mean 0.000
_refine_ls_structure_factor_coef Fsqd
_refine_ls_weighting_details 'w=1/[\s^2^(Fo^2^)+(0.0143P)^2^+3.0352P] where P=(Fo^2^+2Fc^2^)/3'
_refine_ls_weighting_scheme calc
_refine_ls_wR_factor_gt 0.0594
_refine_ls_wR_factor_ref 0.0598
_reflns_Friedel_coverage 0.000
_reflns_number_gt 5643
_reflns_number_total 5888
_reflns_threshold_expression 'I > 2\s(I)'
_cod_data_source_file d3nj00201b2.cif
_cod_data_source_block pv461
_cod_original_sg_symbol_H-M 'P 21/c'
_cod_database_code 7062325
_shelx_shelxl_version_number 2014/7
_shelx_space_group_comment
;
The symmetry employed for this shelxl refinement is uniquely defined
by the following loop, which should always be used as a source of
symmetry information in preference to the above space-group names.
They are only intended as comments.
;
_shelx_estimated_absorpt_t_min 0.693
_shelx_estimated_absorpt_t_max 0.759

loop_
_space_group_symop_operation_xyz
'x, y, z'
'-x, y+1/2, -z+1/2'
'-x, -y, -z'
'x, -y-1/2, z-1/2'

loop_
_atom_site_label
_atom_site_type_symbol
_atom_site_fract_x
_atom_site_fract_y
_atom_site_fract_z
_atom_site_U_iso_or_equiv
_atom_site_adp_type
_atom_site_occupancy
_atom_site_site_symmetry_order
_atom_site_calc_flag
_atom_site_refinement_flags_posn
_atom_site_refinement_flags_adp
_atom_site_refinement_flags_occupancy
_atom_site_disorder_assembly
_atom_site_disorder_group
Fe Fe 0.41424(2) 0.93713(2) 0.67044(2) 0.01571(7) Uani 1 1 d . . . . .
Se Se 0.40119(2) 0.79019(2) 0.43809(2) 0.01988(6) Uani 0.9672(8) 1 d . . P A 1
P P 0.25893(3) 0.75349(4) 0.46738(3) 0.01323(9) Uani 0.9672(8) 1 d . . P A 1
Se1 Se 0.1065(5) 0.7398(6) 0.5751(4) 0.028(2) Uani 0.0328(8) 1 d . . P A 2
P1 P 0.2020(12) 0.7339(14) 0.4901(9) 0.021(3) Uani 0.0328(8) 1 d . U P A 2
O O 0.18421(11) 0.75434(12) 0.60234(8) 0.0231(3) Uani 1 1 d . . . A 1
C1 C 0.28174(13) 0.92852(16) 0.59860(10) 0.0175(3) Uani 1 1 d . . . . .
C2 C 0.34779(14) 1.01363(16) 0.56899(10) 0.0196(4) Uani 1 1 d . . . . .
H2 H 0.3711 1.0092 0.5201 0.023 Uiso 1 1 calc R U . . .
C3 C 0.37135(14) 1.10481(16) 0.62649(11) 0.0208(4) Uani 1 1 d . . . . .
H3 H 0.4131 1.1728 0.6224 0.025 Uiso 1 1 calc R U . . .
C4 C 0.32240(14) 1.07796(17) 0.69108(11) 0.0224(4) Uani 1 1 d . . . . .
H4 H 0.3258 1.1250 0.7373 0.027 Uiso 1 1 calc R U . . .
C5 C 0.26762(13) 0.96939(17) 0.67514(11) 0.0204(4) Uani 1 1 d . . . . .
H5 H 0.2286 0.9305 0.7088 0.024 Uiso 1 1 calc R U . . .
C6 C 0.48831(16) 0.77517(19) 0.66995(13) 0.0302(5) Uani 1 1 d . . . . .
H6 H 0.4690 0.7073 0.6373 0.036 Uiso 1 1 calc R U . . .
C7 C 0.54955(15) 0.8712(2) 0.65302(12) 0.0285(4) Uani 1 1 d . . . . .
H7 H 0.5784 0.8798 0.6067 0.034 Uiso 1 1 calc R U . . .
C8 C 0.56080(14) 0.95276(19) 0.71683(13) 0.0290(4) Uani 1 1 d . . . . .
H8 H 0.5990 1.0252 0.7212 0.035 Uiso 1 1 calc R U . . .
C9 C 0.50518(15) 0.9073(2) 0.77293(11) 0.0309(5) Uani 1 1 d . . . . .
H9 H 0.4989 0.9442 0.8215 0.037 Uiso 1 1 calc R U . . .
C10 C 0.46042(15) 0.7973(2) 0.74418(13) 0.0319(5) Uani 1 1 d . . . . .
H10 H 0.4190 0.7472 0.7701 0.038 Uiso 1 1 calc R U . . .
C11 C 0.23868(13) 0.81382(16) 0.56695(10) 0.0167(3) Uani 1 1 d . . . A 1
C12 C 0.15632(13) 0.83166(15) 0.40033(10) 0.0152(3) Uani 1 1 d . . . . .
C13 C 0.13353(14) 0.76318(17) 0.32180(10) 0.0199(4) Uani 1 1 d . . . . .
H13A H 0.1947 0.7568 0.2977 0.024 Uiso 1 1 calc R U . . .
H13B H 0.1104 0.6800 0.3311 0.024 Uiso 1 1 calc R U . . .
C14 C 0.05311(15) 0.83075(17) 0.26600(11) 0.0235(4) Uani 1 1 d . . . . .
H14 H 0.0385 0.7850 0.2157 0.028 Uiso 1 1 calc R U . . .
C15 C 0.09014(15) 0.95797(18) 0.25009(11) 0.0243(4) Uani 1 1 d . . . . .
H15A H 0.0393 1.0012 0.2133 0.029 Uiso 1 1 calc R U . . .
H15B H 0.1514 0.9521 0.2260 0.029 Uiso 1 1 calc R U . . .
C16 C 0.11142(14) 1.02833(16) 0.32719(11) 0.0214(4) Uani 1 1 d . . . . .
H16 H 0.1353 1.1117 0.3168 0.026 Uiso 1 1 calc R U . . .
C17 C 0.01675(15) 1.03765(17) 0.36401(11) 0.0235(4) Uani 1 1 d . . . . .
H17A H -0.0351 1.0808 0.3281 0.028 Uiso 1 1 calc R U . . .
H17B H 0.0301 1.0844 0.4133 0.028 Uiso 1 1 calc R U . . .
C18 C -0.01956(14) 0.90982(17) 0.38063(11) 0.0213(4) Uani 1 1 d . . . . .
H18 H -0.0816 0.9160 0.4046 0.026 Uiso 1 1 calc R U . . .
C19 C 0.06094(13) 0.84399(17) 0.43744(10) 0.0188(3) Uani 1 1 d . . . . .
H19A H 0.0369 0.7625 0.4497 0.023 Uiso 1 1 calc R U . A 2
H19B H 0.0752 0.8904 0.4868 0.023 Uiso 1 1 calc R U . A 2
C20 C 0.19196(14) 0.96146(16) 0.38353(10) 0.0192(4) Uani 1 1 d . . . . .
H20A H 0.2066 1.0073 0.4331 0.023 Uiso 1 1 calc R U . . .
H20B H 0.2537 0.9565 0.3601 0.023 Uiso 1 1 calc R U . . .
C21 C -0.04094(15) 0.83888(18) 0.30383(11) 0.0250(4) Uani 1 1 d . . . . .
H21A H -0.0643 0.7562 0.3141 0.030 Uiso 1 1 calc R U . . .
H21B H -0.0939 0.8801 0.2679 0.030 Uiso 1 1 calc R U . . .
C22 C 0.24104(12) 0.58403(15) 0.47490(10) 0.0146(3) Uani 1 1 d . . . . .
C23 C 0.27177(15) 0.52148(17) 0.40217(10) 0.0219(4) Uani 1 1 d . . . . .
H23A H 0.2273 0.5481 0.3547 0.026 Uiso 1 1 calc R U . . .
H23B H 0.3404 0.5452 0.3967 0.026 Uiso 1 1 calc R U . . .
C24 C 0.26563(16) 0.38239(17) 0.41051(11) 0.0242(4) Uani 1 1 d . . . . .
H24 H 0.2844 0.3427 0.3629 0.029 Uiso 1 1 calc R U . . .
C25 C 0.33731(15) 0.34136(18) 0.48264(11) 0.0240(4) Uani 1 1 d . . . . .
H25A H 0.3347 0.2520 0.4878 0.029 Uiso 1 1 calc R U . . .
H25B H 0.4060 0.3646 0.4770 0.029 Uiso 1 1 calc R U . . .
C26 C 0.30767(14) 0.40155(17) 0.55505(10) 0.0196(4) Uani 1 1 d . . . . .
H26 H 0.3542 0.3748 0.6022 0.023 Uiso 1 1 calc R U . . .
C27 C 0.20149(15) 0.36532(17) 0.56439(11) 0.0233(4) Uani 1 1 d . . . . .
H27A H 0.1974 0.2763 0.5707 0.028 Uiso 1 1 calc R U . . .
H27B H 0.1827 0.4044 0.6115 0.028 Uiso 1 1 calc R U . . .
C28 C 0.13047(14) 0.40556(17) 0.49204(12) 0.0229(4) Uani 1 1 d . . . . .
H28 H 0.0614 0.3808 0.4977 0.028 Uiso 1 1 calc R U . B 1
C29 C 0.13471(13) 0.54468(16) 0.48345(11) 0.0190(4) Uani 1 1 d . . . C 1
H29A H 0.0882 0.5707 0.4369 0.023 Uiso 1 1 calc R U . C 1
H29B H 0.1144 0.5840 0.5299 0.023 Uiso 1 1 calc R U . C 1
C30 C 0.31320(13) 0.54022(16) 0.54750(10) 0.0190(4) Uani 1 1 d . . . . .
H30A H 0.3818 0.5645 0.5424 0.023 Uiso 1 1 calc R U . . .
H30B H 0.2954 0.5789 0.5951 0.023 Uiso 1 1 calc R U . . .
C31 C 0.15982(15) 0.34514(18) 0.41989(12) 0.0261(4) Uani 1 1 d . . . . .
H31A H 0.1133 0.3698 0.3731 0.031 Uiso 1 1 calc R U . . .
H31B H 0.1561 0.2558 0.4251 0.031 Uiso 1 1 calc R U . . .

loop_
_atom_site_aniso_label
_atom_site_aniso_U_11
_atom_site_aniso_U_22
_atom_site_aniso_U_33
_atom_site_aniso_U_23
_atom_site_aniso_U_13
_atom_site_aniso_U_12
Fe 0.01713(12) 0.01517(12) 0.01386(12) 0.00173(9) -0.00082(9) -0.00006(9)
Se 0.01621(9) 0.02244(10) 0.02264(10) 0.00132(7) 0.00826(7) -0.00067(7)
P 0.0137(2) 0.0136(2) 0.01271(19) 0.00041(16) 0.00322(16) 0.00001(16)
Se1 0.029(4) 0.033(4) 0.024(3) -0.005(2) 0.015(3) -0.006(3)
P1 0.022(4) 0.021(4) 0.021(4) 0.001(3) 0.006(3) -0.001(3)
O 0.0285(8) 0.0221(7) 0.0207(6) -0.0019(5) 0.0101(6) -0.0054(6)
C1 0.0164(8) 0.0161(8) 0.0189(8) 0.0018(7) -0.0006(6) 0.0025(7)
C2 0.0233(9) 0.0165(8) 0.0174(8) 0.0043(7) -0.0017(7) 0.0003(7)
C3 0.0225(9) 0.0133(8) 0.0244(9) 0.0018(7) -0.0030(7) 0.0010(7)
C4 0.0213(9) 0.0209(9) 0.0236(9) -0.0045(7) -0.0007(7) 0.0039(7)
C5 0.0169(8) 0.0229(9) 0.0209(9) -0.0017(7) 0.0012(7) 0.0025(7)
C6 0.0282(10) 0.0189(9) 0.0395(12) -0.0007(8) -0.0078(9) 0.0067(8)
C7 0.0259(10) 0.0333(11) 0.0272(10) 0.0044(9) 0.0067(8) 0.0089(9)
C8 0.0171(9) 0.0263(10) 0.0413(12) 0.0013(9) -0.0031(8) -0.0001(8)
C9 0.0239(10) 0.0485(13) 0.0176(9) 0.0005(9) -0.0052(8) 0.0111(9)
C10 0.0227(10) 0.0351(12) 0.0366(11) 0.0237(10) -0.0002(8) 0.0039(8)
C11 0.0170(8) 0.0179(8) 0.0149(8) 0.0005(6) 0.0011(6) 0.0022(7)
C12 0.0175(8) 0.0141(8) 0.0137(7) 0.0014(6) 0.0015(6) 0.0017(6)
C13 0.0270(9) 0.0160(8) 0.0161(8) 0.0001(7) 0.0008(7) 0.0035(7)
C14 0.0311(10) 0.0183(9) 0.0185(8) -0.0019(7) -0.0047(7) 0.0029(8)
C15 0.0313(10) 0.0221(10) 0.0186(9) 0.0045(7) 0.0008(7) 0.0037(8)
C16 0.0277(10) 0.0132(8) 0.0221(9) 0.0030(7) -0.0001(7) 0.0000(7)
C17 0.0287(10) 0.0163(9) 0.0243(9) 0.0018(7) 0.0002(8) 0.0042(7)
C18 0.0187(9) 0.0197(9) 0.0251(9) 0.0027(7) 0.0020(7) 0.0035(7)
C19 0.0181(8) 0.0179(9) 0.0208(8) 0.0022(7) 0.0041(7) 0.0016(7)
C20 0.0226(9) 0.0162(8) 0.0184(8) 0.0016(7) 0.0021(7) -0.0017(7)
C21 0.0263(10) 0.0190(9) 0.0266(10) 0.0022(8) -0.0056(8) 0.0016(7)
C22 0.0148(8) 0.0138(8) 0.0151(8) 0.0000(6) 0.0022(6) 0.0013(6)
C23 0.0314(10) 0.0182(9) 0.0171(8) 0.0009(7) 0.0069(7) 0.0066(7)
C24 0.0372(11) 0.0177(9) 0.0179(8) -0.0006(7) 0.0047(8) 0.0078(8)
C25 0.0271(10) 0.0183(9) 0.0266(9) 0.0015(7) 0.0040(8) 0.0081(7)
C26 0.0210(9) 0.0182(9) 0.0178(8) 0.0022(7) -0.0026(7) 0.0020(7)
C27 0.0305(10) 0.0171(9) 0.0231(9) 0.0036(7) 0.0067(8) -0.0003(8)
C28 0.0194(9) 0.0174(9) 0.0313(10) 0.0008(8) 0.0013(7) -0.0022(7)
C29 0.0163(8) 0.0165(8) 0.0237(9) 0.0013(7) 0.0014(7) 0.0004(7)
C30 0.0185(8) 0.0182(9) 0.0185(8) 0.0009(7) -0.0027(7) 0.0005(7)
C31 0.0312(10) 0.0163(9) 0.0273(10) -0.0021(7) -0.0064(8) 0.0008(8)

loop_
_atom_type_symbol
_atom_type_description
_atom_type_scat_dispersion_real
_atom_type_scat_dispersion_imag
_atom_type_scat_source
C C 0.0033 0.0016 'International Tables Vol C Tables 4.2.6.8 and 6.1.1.4'
H H 0.0000 0.0000 'International Tables Vol C Tables 4.2.6.8 and 6.1.1.4'
Fe Fe 0.3463 0.8444 'International Tables Vol C Tables 4.2.6.8 and 6.1.1.4'
O O 0.0106 0.0060 'International Tables Vol C Tables 4.2.6.8 and 6.1.1.4'
P P 0.1023 0.0942 'International Tables Vol C Tables 4.2.6.8 and 6.1.1.4'
Se Se -0.0929 2.2259 'International Tables Vol C Tables 4.2.6.8 and 6.1.1.4'

loop_
_geom_angle_atom_site_label_1
_geom_angle_atom_site_label_2
_geom_angle_atom_site_label_3
_geom_angle
_geom_angle_site_symmetry_1
_geom_angle_site_symmetry_3
_geom_angle_publ_flag
C9 Fe C2 162.69(9) . . ?
C9 Fe C1 153.45(8) . . ?
C2 Fe C1 41.64(7) . . ?
C9 Fe C10 40.61(10) . . ?
C2 Fe C10 155.40(9) . . ?
C1 Fe C10 120.64(8) . . ?
C9 Fe C5 117.68(8) . . ?
C2 Fe C5 69.61(8) . . ?
C1 Fe C5 41.35(7) . . ?
C10 Fe C5 108.53(8) . . ?
C9 Fe C8 40.49(9) . . ?
C2 Fe C8 125.87(8) . . ?
C1 Fe C8 165.58(8) . . ?
C10 Fe C8 68.06(9) . . ?
C5 Fe C8 150.81(8) . . ?
C9 Fe C7 68.10(8) . . ?
C2 Fe C7 108.27(8) . . ?
C1 Fe C7 129.04(8) . . ?
C10 Fe C7 67.94(9) . . ?
C5 Fe C7 167.46(8) . . ?
C8 Fe C7 40.45(9) . . ?
C9 Fe C3 124.91(9) . . ?
C2 Fe C3 40.60(7) . . ?
C1 Fe C3 68.75(7) . . ?
C10 Fe C3 163.22(9) . . ?
C5 Fe C3 68.41(8) . . ?
C8 Fe C3 106.10(8) . . ?
C7 Fe C3 118.57(8) . . ?
C9 Fe C6 68.12(9) . . ?
C2 Fe C6 120.81(8) . . ?
C1 Fe C6 110.44(8) . . ?
C10 Fe C6 40.52(9) . . ?
C5 Fe C6 129.54(8) . . ?
C8 Fe C6 67.81(8) . . ?
C7 Fe C6 40.12(9) . . ?
C3 Fe C6 153.61(9) . . ?
C9 Fe C4 106.07(8) . . ?
C2 Fe C4 68.57(8) . . ?
C1 Fe C4 68.55(7) . . ?
C10 Fe C4 126.78(9) . . ?
C5 Fe C4 40.35(7) . . ?
C8 Fe C4 116.88(8) . . ?
C7 Fe C4 151.45(9) . . ?
C3 Fe C4 40.38(8) . . ?
C6 Fe C4 165.74(9) . . ?
C12 P C22 113.70(8) . . ?
C12 P C11 101.69(8) . . ?
C22 P C11 104.13(8) . . ?
C12 P Se 112.75(6) . . ?
C22 P Se 109.74(6) . . ?
C11 P Se 114.41(6) . . ?
C22 P1 C12 118.2(8) . . ?
C22 P1 Se1 111.4(8) . . ?
C12 P1 Se1 112.9(8) . . ?
C22 P1 C19 132.4(8) . . ?
C12 P1 C19 41.0(3) . . ?
Se1 P1 C19 72.4(5) . . ?
C5 C1 C2 107.50(16) . . ?
C5 C1 C11 120.83(16) . . ?
C2 C1 C11 131.48(16) . . ?
C5 C1 Fe 69.65(10) . . ?
C2 C1 Fe 69.14(10) . . ?
C11 C1 Fe 122.54(12) . . ?
C3 C2 C1 107.30(16) . . ?
C3 C2 Fe 70.26(10) . . ?
C1 C2 Fe 69.22(10) . . ?
C3 C2 H2 126.4 . . ?
C1 C2 H2 126.4 . . ?
Fe C2 H2 125.8 . . ?
C2 C3 C4 108.85(16) . . ?
C2 C3 Fe 69.14(10) . . ?
C4 C3 Fe 70.17(11) . . ?
C2 C3 H3 125.6 . . ?
C4 C3 H3 125.6 . . ?
Fe C3 H3 126.7 . . ?
C5 C4 C3 108.65(16) . . ?
C5 C4 Fe 69.28(11) . . ?
C3 C4 Fe 69.46(10) . . ?
C5 C4 H4 125.7 . . ?
C3 C4 H4 125.7 . . ?
Fe C4 H4 127.2 . . ?
C4 C5 C1 107.69(17) . . ?
C4 C5 Fe 70.37(11) . . ?
C1 C5 Fe 69.00(10) . . ?
C4 C5 H5 126.2 . . ?
C1 C5 H5 126.2 . . ?
Fe C5 H5 126.0 . . ?
C7 C6 C10 108.00(19) . . ?
C7 C6 Fe 69.79(12) . . ?
C10 C6 Fe 69.29(12) . . ?
C7 C6 H6 126.0 . . ?
C10 C6 H6 126.0 . . ?
Fe C6 H6 126.5 . . ?
C6 C7 C8 108.22(19) . . ?
C6 C7 Fe 70.08(12) . . ?
C8 C7 Fe 69.72(11) . . ?
C6 C7 H7 125.9 . . ?
C8 C7 H7 125.9 . . ?
Fe C7 H7 125.9 . . ?
C9 C8 C7 107.86(19) . . ?
C9 C8 Fe 69.28(11) . . ?
C7 C8 Fe 69.83(12) . . ?
C9 C8 H8 126.1 . . ?
C7 C8 H8 126.1 . . ?
Fe C8 H8 126.4 . . ?
C8 C9 C10 108.04(19) . . ?
C8 C9 Fe 70.23(11) . . ?
C10 C9 Fe 69.91(11) . . ?
C8 C9 H9 126.0 . . ?
C10 C9 H9 126.0 . . ?
Fe C9 H9 125.5 . . ?
C9 C10 C6 107.88(19) . . ?
C9 C10 Fe 69.47(11) . . ?
C6 C10 Fe 70.20(11) . . ?
C9 C10 H10 126.1 . . ?
C6 C10 H10 126.1 . . ?
Fe C10 H10 125.8 . . ?
O C11 C1 120.95(16) . . ?
O C11 P 116.66(13) . . ?
C1 C11 P 122.32(13) . . ?
C19 C12 C13 109.87(15) . . ?
C19 C12 C20 107.75(14) . . ?
C13 C12 C20 108.16(14) . . ?
C19 C12 P 112.19(11) . . ?
C13 C12 P 110.56(12) . . ?
C20 C12 P 108.18(12) . . ?
C19 C12 P1 84.4(5) . . ?
C13 C12 P1 115.9(5) . . ?
C20 C12 P1 126.7(5) . . ?
C14 C13 C12 110.26(14) . . ?
C14 C13 H13A 109.6 . . ?
C12 C13 H13A 109.6 . . ?
C14 C13 H13B 109.6 . . ?
C12 C13 H13B 109.6 . . ?
H13A C13 H13B 108.1 . . ?
C21 C14 C15 110.18(16) . . ?
C21 C14 C13 108.86(16) . . ?
C15 C14 C13 109.45(16) . . ?
C21 C14 H14 109.4 . . ?
C15 C14 H14 109.4 . . ?
C13 C14 H14 109.4 . . ?
C14 C15 C16 109.30(15) . . ?
C14 C15 H15A 109.8 . . ?
C16 C15 H15A 109.8 . . ?
C14 C15 H15B 109.8 . . ?
C16 C15 H15B 109.8 . . ?
H15A C15 H15B 108.3 . . ?
C17 C16 C15 109.69(16) . . ?
C17 C16 C20 109.51(15) . . ?
C15 C16 C20 109.45(15) . . ?
C17 C16 H16 109.4 . . ?
C15 C16 H16 109.4 . . ?
C20 C16 H16 109.4 . . ?
C16 C17 C18 109.50(15) . . ?
C16 C17 H17A 109.8 . . ?
C18 C17 H17A 109.8 . . ?
C16 C17 H17B 109.8 . . ?
C18 C17 H17B 109.8 . . ?
H17A C17 H17B 108.2 . . ?
C21 C18 C17 109.25(16) . . ?
C21 C18 C19 109.78(15) . . ?
C17 C18 C19 109.44(15) . . ?
C21 C18 H18 109.5 . . ?
C17 C18 H18 109.5 . . ?
C19 C18 H18 109.5 . . ?
C18 C19 C12 109.87(14) . . ?
C18 C19 P1 163.3(4) . . ?
C12 C19 P1 54.6(4) . . ?
C18 C19 H19A 109.7 . . ?
C12 C19 H19A 109.7 . . ?
P1 C19 H19A 74.1 . . ?
C18 C19 H19B 109.7 . . ?
C12 C19 H19B 109.7 . . ?
P1 C19 H19B 83.6 . . ?
H19A C19 H19B 108.2 . . ?
C16 C20 C12 110.22(15) . . ?
C16 C20 H20A 109.6 . . ?
C12 C20 H20A 109.6 . . ?
C16 C20 H20B 109.6 . . ?
C12 C20 H20B 109.6 . . ?
H20A C20 H20B 108.1 . . ?
C14 C21 C18 109.89(16) . . ?
C14 C21 H21A 109.7 . . ?
C18 C21 H21A 109.7 . . ?
C14 C21 H21B 109.7 . . ?
C18 C21 H21B 109.7 . . ?
H21A C21 H21B 108.2 . . ?
C29 C22 C23 109.09(15) . . ?
C29 C22 C30 108.97(14) . . ?
C23 C22 C30 107.74(14) . . ?
C23 C22 P1 131.4(5) . . ?
C30 C22 P1 109.8(5) . . ?
C29 C22 P 114.67(12) . . ?
C23 C22 P 109.27(12) . . ?
C30 C22 P 106.88(11) . . ?
C24 C23 C22 109.92(15) . . ?
C24 C23 H23A 109.7 . . ?
C22 C23 H23A 109.7 . . ?
C24 C23 H23B 109.7 . . ?
C22 C23 H23B 109.7 . . ?
H23A C23 H23B 108.2 . . ?
C31 C24 C25 109.22(16) . . ?
C31 C24 C23 109.96(16) . . ?
C25 C24 C23 109.40(16) . . ?
C31 C24 H24 109.4 . . ?
C25 C24 H24 109.4 . . ?
C23 C24 H24 109.4 . . ?
C26 C25 C24 109.05(15) . . ?
C26 C25 H25A 109.9 . . ?
C24 C25 H25A 109.9 . . ?
C26 C25 H25B 109.9 . . ?
C24 C25 H25B 109.9 . . ?
H25A C25 H25B 108.3 . . ?
C25 C26 C27 110.17(16) . . ?
C25 C26 C30 109.86(15) . . ?
C27 C26 C30 109.09(15) . . ?
C25 C26 H26 109.2 . . ?
C27 C26 H26 109.2 . . ?
C30 C26 H26 109.2 . . ?
C28 C27 C26 109.22(15) . . ?
C28 C27 H27A 109.8 . . ?
C26 C27 H27A 109.8 . . ?
C28 C27 H27B 109.8 . . ?
C26 C27 H27B 109.8 . . ?
H27A C27 H27B 108.3 . . ?
C31 C28 C27 109.50(16) . . ?
C31 C28 C29 109.70(16) . . ?
C27 C28 C29 109.80(16) . . ?
C31 C28 H28 109.3 . . ?
C27 C28 H28 109.3 . . ?
C29 C28 H28 109.3 . . ?
C22 C29 C28 109.78(15) . . ?
C22 C29 H29A 109.7 . . ?
C28 C29 H29A 109.7 . . ?
C22 C29 H29B 109.7 . . ?
C28 C29 H29B 109.7 . . ?
H29A C29 H29B 108.2 . . ?
C26 C30 C22 110.17(14) . . ?
C26 C30 H30A 109.6 . . ?
C22 C30 H30A 109.6 . . ?
C26 C30 H30B 109.6 . . ?
C22 C30 H30B 109.6 . . ?
H30A C30 H30B 108.1 . . ?
C28 C31 C24 109.79(16) . . ?
C28 C31 H31A 109.7 . . ?
C24 C31 H31A 109.7 . . ?
C28 C31 H31B 109.7 . . ?
C24 C31 H31B 109.7 . . ?
H31A C31 H31B 108.2 . . ?

loop_
_geom_bond_atom_site_label_1
_geom_bond_atom_site_label_2
_geom_bond_distance
_geom_bond_site_symmetry_2
_geom_bond_publ_flag
Fe C9 2.0335(19) . ?
Fe C2 2.0350(17) . ?
Fe C1 2.0361(17) . ?
Fe C10 2.0392(19) . ?
Fe C5 2.0447(18) . ?
Fe C8 2.046(2) . ?
Fe C7 2.047(2) . ?
Fe C3 2.0497(18) . ?
Fe C6 2.051(2) . ?
Fe C4 2.0591(19) . ?
Se P 2.1172(5) . ?
P C12 1.8866(17) . ?
P C22 1.8902(18) . ?
P C11 1.9075(18) . ?
Se1 P1 2.110(17) . ?
P1 C22 1.767(15) . ?
P1 C12 1.917(15) . ?
P1 C19 2.340(16) . ?
O C11 1.223(2) . ?
C1 C5 1.441(2) . ?
C1 C2 1.447(3) . ?
C1 C11 1.465(2) . ?
C2 C3 1.417(3) . ?
C2 H2 0.9500 . ?
C3 C4 1.418(3) . ?
C3 H3 0.9500 . ?
C4 C5 1.415(3) . ?
C4 H4 0.9500 . ?
C5 H5 0.9500 . ?
C6 C7 1.406(3) . ?
C6 C10 1.416(3) . ?
C6 H6 0.9500 . ?
C7 C8 1.415(3) . ?
C7 H7 0.9500 . ?
C8 C9 1.412(3) . ?
C8 H8 0.9500 . ?
C9 C10 1.413(3) . ?
C9 H9 0.9500 . ?
C10 H10 0.9500 . ?
C12 C19 1.542(2) . ?
C12 C13 1.546(2) . ?
C12 C20 1.552(2) . ?
C13 C14 1.540(2) . ?
C13 H13A 0.9900 . ?
C13 H13B 0.9900 . ?
C14 C21 1.529(3) . ?
C14 C15 1.529(3) . ?
C14 H14 1.0000 . ?
C15 C16 1.534(3) . ?
C15 H15A 0.9900 . ?
C15 H15B 0.9900 . ?
C16 C17 1.527(3) . ?
C16 C20 1.542(2) . ?
C16 H16 1.0000 . ?
C17 C18 1.535(3) . ?
C17 H17A 0.9900 . ?
C17 H17B 0.9900 . ?
C18 C21 1.533(3) . ?
C18 C19 1.541(2) . ?
C18 H18 1.0000 . ?
C19 H19A 0.9900 . ?
C19 H19B 0.9900 . ?
C20 H20A 0.9900 . ?
C20 H20B 0.9900 . ?
C21 H21A 0.9900 . ?
C21 H21B 0.9900 . ?
C22 C29 1.542(2) . ?
C22 C23 1.549(2) . ?
C22 C30 1.553(2) . ?
C23 C24 1.543(3) . ?
C23 H23A 0.9900 . ?
C23 H23B 0.9900 . ?
C24 C31 1.532(3) . ?
C24 C25 1.534(3) . ?
C24 H24 1.0000 . ?
C25 C26 1.526(3) . ?
C25 H25A 0.9900 . ?
C25 H25B 0.9900 . ?
C26 C27 1.534(3) . ?
C26 C30 1.536(2) . ?
C26 H26 1.0000 . ?
C27 C28 1.530(3) . ?
C27 H27A 0.9900 . ?
C27 H27B 0.9900 . ?
C28 C31 1.522(3) . ?
C28 C29 1.542(2) . ?
C28 H28 1.0000 . ?
C29 H29A 0.9900 . ?
C29 H29B 0.9900 . ?
C30 H30A 0.9900 . ?
C30 H30B 0.9900 . ?
C31 H31A 0.9900 . ?
C31 H31B 0.9900 . ?
